data_4311415
loop_
_publ_author_name
'Lydia Karmazin'
'Marinella Mazzanti'
'Jean-Philippe Bezombes'
'Christelle Gateau'
'Jacques P\'ecaut'

_publ_section_title
;
 Comparative Structural Studies of Iodide Complexes of Uranium(III) and
 Lanthanide(III) with Hexadentate Tetrapodal Neutral N-Donor Ligands
;
_journal_name_full 'Inorganic Chemistry'
_journal_page_first 5147
_journal_page_last 5158
_journal_paper_doi 10.1021/ic049538m
_journal_volume 43
_journal_year 2004
_chemical_formula_sum 'C25.33 H29.5 Ce I3 N11.17'
_chemical_formula_weight 1011.25
_chemical_name_systematic
; 
 ? 
;
_space_group_IT_number 161
_symmetry_cell_setting rhombohedral
_symmetry_space_group_name_Hall 'R 3 -2"c'
_symmetry_space_group_name_H-M 'R 3 c :H'
_atom_sites_solution_hydrogens geom
_atom_sites_solution_primary direct
_atom_sites_solution_secondary difmap
_audit_creation_method SHELXL-97
_cell_angle_alpha 90.00
_cell_angle_beta 90.00
_cell_angle_gamma 120.00
_cell_formula_units_Z 18
_cell_length_a 33.5808(17)
_cell_length_b 33.5808(17)
_cell_length_c 15.2125(11)
_cell_measurement_temperature 193(2)
_cell_volume 14856.4(15)
_computing_cell_refinement 'Bruker SMART'
_computing_data_collection 'Bruker SMART'
_computing_data_reduction 'Bruker SHELXTL'
_computing_molecular_graphics 'Bruker SHELXTL'
_computing_publication_material 'Bruker SHELXTL'
_computing_structure_refinement 'SHELXL-97 (Sheldrick, 1997)'
_computing_structure_solution 'SHELXS-97 (Sheldrick, 1990)'
_diffrn_ambient_temperature 193(2)
_diffrn_measured_fraction_theta_full 0.907
_diffrn_measured_fraction_theta_max 0.907
_diffrn_measurement_device_type 'CCD area detector'
_diffrn_measurement_method 'phi and omega scans'
_diffrn_radiation_monochromator graphite
_diffrn_radiation_source 'fine-focus sealed tube'
_diffrn_radiation_type MoK\a
_diffrn_radiation_wavelength 0.71073
_diffrn_reflns_av_R_equivalents 0.0285
_diffrn_reflns_av_sigmaI/netI 0.0341
_diffrn_reflns_limit_h_max 45
_diffrn_reflns_limit_h_min -19
_diffrn_reflns_limit_k_max 24
_diffrn_reflns_limit_k_min -35
_diffrn_reflns_limit_l_max 13
_diffrn_reflns_limit_l_min -20
_diffrn_reflns_number 12509
_diffrn_reflns_theta_full 28.94
_diffrn_reflns_theta_max 28.94
_diffrn_reflns_theta_min 2.10
_exptl_absorpt_coefficient_mu 4.219
_exptl_absorpt_correction_type none
_exptl_crystal_density_diffrn 2.035
_exptl_crystal_density_method 'not measured'
_exptl_crystal_F_000 8580
_exptl_crystal_size_max 0.5
_exptl_crystal_size_mid 0.1
_exptl_crystal_size_min 0.1
_refine_diff_density_max 1.945
_refine_diff_density_min -1.431
_refine_diff_density_rms 0.111
_refine_ls_abs_structure_details 'Flack H D (1983), Acta Cryst. A39, 876-881'
_refine_ls_abs_structure_Flack 0.010(18)
_refine_ls_extinction_method none
_refine_ls_goodness_of_fit_ref 1.031
_refine_ls_hydrogen_treatment mixed
_refine_ls_matrix_type full
_refine_ls_number_parameters 374
_refine_ls_number_reflns 5291
_refine_ls_number_restraints 1
_refine_ls_restrained_S_all 1.031
_refine_ls_R_factor_all 0.0342
_refine_ls_R_factor_gt 0.0286
_refine_ls_shift/su_max 0.003
_refine_ls_shift/su_mean 0.000
_refine_ls_structure_factor_coef Fsqd
_refine_ls_weighting_details 'calc w=1/[\s^2^(Fo^2^)+(0.0399P)^2^+0.0000P] where P=(Fo^2^+2Fc^2^)/3'
_refine_ls_weighting_scheme calc
_refine_ls_wR_factor_gt 0.0647
_refine_ls_wR_factor_ref 0.0660
_reflns_number_gt 4740
_reflns_number_total 5291
_reflns_threshold_expression >2sigma(I)
_cod_data_source_file ic049538msi20040408_103455_05.cif
_cod_data_source_block struc_Ce(tpztn),5
_cod_depositor_comments
;
The following automatic conversions were performed:
'_symmetry_cell_setting' value 'Rhombohedral' changed to 'rhombohedral'
according to '/home/saulius/struct/CIF-dictionaries/cif_core.dic'
dictionary named 'cif_core.dic' version 2.4.1 from 2010-06-29.

Automatic conversion script
Id: cif_fix_enum 1527 2010-12-29 10:47:43Z saulius 
;
_cod_original_sg_symbol_H-M 'R 3 c'
_cod_original_formula_sum 'C25.33 H29.50 Ce I3 N11.17'
_cod_database_code 4311415

loop_
_symmetry_equiv_pos_as_xyz
'x, y, z'
'-y, x-y, z'
'-x+y, -x, z'
'-y, -x, z+1/2'
'-x+y, y, z+1/2'
'x, x-y, z+1/2'
'x+2/3, y+1/3, z+1/3'
'-y+2/3, x-y+1/3, z+1/3'
'-x+y+2/3, -x+1/3, z+1/3'
'-y+2/3, -x+1/3, z+5/6'
'-x+y+2/3, y+1/3, z+5/6'
'x+2/3, x-y+1/3, z+5/6'
'x+1/3, y+2/3, z+2/3'
'-y+1/3, x-y+2/3, z+2/3'
'-x+y+1/3, -x+2/3, z+2/3'
'-y+1/3, -x+2/3, z+7/6'
'-x+y+1/3, y+2/3, z+7/6'
'x+1/3, x-y+2/3, z+7/6'

loop_
_atom_site_label
_atom_site_type_symbol
_atom_site_fract_x
_atom_site_fract_y
_atom_site_fract_z
_atom_site_U_iso_or_equiv
_atom_site_adp_type
_atom_site_occupancy
_atom_site_symmetry_multiplicity
_atom_site_calc_flag
_atom_site_refinement_flags
_atom_site_disorder_assembly
_atom_site_disorder_group
Ce Ce 0.479537(11) 0.107466(11) 0.619605(19) 0.02124(7) Uani 1 1 d . . .
I1 I 0.552139(16) 0.158952(17) 0.76909(3) 0.04129(12) Uani 1 1 d . . .
I2 I 0.434886(16) 0.018763(16) 0.74298(3) 0.03956(12) Uani 1 1 d . . .
N1 N 0.46752(18) 0.16928(17) 0.5299(4) 0.0300(11) Uani 1 1 d . . .
N2 N 0.46571(16) 0.06830(17) 0.4588(3) 0.0254(10) Uani 1 1 d . . .
N3 N 0.55505(17) 0.17307(17) 0.5395(3) 0.0278(11) Uani 1 1 d . . .
N4 N 0.43751(18) 0.14282(18) 0.7101(4) 0.0327(12) Uani 1 1 d . . .
N5 N 0.52870(19) 0.06878(18) 0.5849(4) 0.0308(11) Uani 1 1 d . . .
N6 N 0.39373(17) 0.05181(17) 0.5699(3) 0.0275(11) Uani 1 1 d . . .
N7 N 0.63155(19) 0.2529(2) 0.4731(4) 0.0446(15) Uani 1 1 d . . .
N8 N 0.4106(2) 0.1968(2) 0.8038(6) 0.0592(19) Uani 1 1 d . . .
N9 N 0.5708(2) 0.0181(2) 0.5513(5) 0.0503(16) Uani 1 1 d . . .
N10 N 0.30683(19) -0.02620(19) 0.5488(4) 0.0405(14) Uani 1 1 d . . .
C1 C 0.5110(2) 0.2127(2) 0.5518(5) 0.0332(15) Uani 1 1 d . . .
H1A H 0.5106 0.2387 0.5221 0.040 Uiso 1 1 calc R . .
H1B H 0.5119 0.2180 0.6160 0.040 Uiso 1 1 calc R . .
C2 C 0.5539(2) 0.2124(2) 0.5256(4) 0.0302(13) Uani 1 1 d . . .
C3 C 0.5922(2) 0.2513(2) 0.4924(5) 0.0422(17) Uani 1 1 d . . .
H3A H 0.5901 0.2781 0.4830 0.051 Uiso 1 1 calc R . .
C4 C 0.6321(2) 0.2139(2) 0.4868(5) 0.0379(16) Uani 1 1 d . . .
H4A H 0.6593 0.2132 0.4730 0.045 Uiso 1 1 calc R . .
C5 C 0.5947(2) 0.1744(2) 0.5205(4) 0.0331(14) Uani 1 1 d . . .
H5A H 0.5973 0.1478 0.5302 0.040 Uiso 1 1 calc R . .
C6 C 0.4286(2) 0.1734(2) 0.5700(5) 0.0348(14) Uani 1 1 d . . .
H6A H 0.3991 0.1479 0.5478 0.042 Uiso 1 1 calc R . .
H6B H 0.4311 0.2026 0.5502 0.042 Uiso 1 1 calc R . .
C7 C 0.4280(2) 0.1722(2) 0.6686(5) 0.0341(15) Uani 1 1 d . . .
C8 C 0.4158(3) 0.1999(2) 0.7158(6) 0.0482(19) Uani 1 1 d . . .
H8A H 0.4110 0.2218 0.6850 0.058 Uiso 1 1 calc R . .
C9 C 0.4187(3) 0.1667(3) 0.8414(6) 0.054(2) Uani 1 1 d . . .
H9A H 0.4143 0.1627 0.9032 0.065 Uiso 1 1 calc R . .
C10 C 0.4332(2) 0.1402(3) 0.7966(5) 0.0410(17) Uani 1 1 d . . .
H10A H 0.4402 0.1201 0.8284 0.049 Uiso 1 1 calc R . .
C11 C 0.5079(2) 0.0676(2) 0.4306(4) 0.0313(14) Uani 1 1 d . . .
H11A H 0.4999 0.0455 0.3815 0.038 Uiso 1 1 calc R . .
H11B H 0.5307 0.0985 0.4085 0.038 Uiso 1 1 calc R . .
C12 C 0.5289(2) 0.0545(2) 0.5029(4) 0.0298(13) Uani 1 1 d . . .
C13 C 0.5509(3) 0.0290(3) 0.4885(5) 0.0441(17) Uani 1 1 d . . .
H13A H 0.5516 0.0190 0.4303 0.053 Uiso 1 1 calc R . .
C14 C 0.5702(2) 0.0326(2) 0.6308(5) 0.0378(16) Uani 1 1 d . . .
H14A H 0.5841 0.0251 0.6774 0.045 Uiso 1 1 calc R . .
C15 C 0.5496(2) 0.0585(2) 0.6481(5) 0.0361(15) Uani 1 1 d . . .
H15A H 0.5503 0.0692 0.7062 0.043 Uiso 1 1 calc R . .
C16 C 0.4288(2) 0.0203(2) 0.4733(4) 0.0329(14) Uani 1 1 d . . .
H16A H 0.4406 0.0046 0.5112 0.039 Uiso 1 1 calc R . .
H16B H 0.4200 0.0040 0.4161 0.039 Uiso 1 1 calc R . .
C17 C 0.3869(2) 0.0173(2) 0.5156(4) 0.0270(13) Uani 1 1 d . . .
C18 C 0.3438(2) -0.0209(2) 0.5059(5) 0.0387(16) Uani 1 1 d . . .
H18A H 0.3403 -0.0446 0.4670 0.046 Uiso 1 1 calc R . .
C19 C 0.3132(2) 0.0083(2) 0.6009(5) 0.0345(14) Uani 1 1 d . . .
H19A H 0.2878 0.0063 0.6321 0.041 Uiso 1 1 calc R . .
C20 C 0.3562(2) 0.0472(2) 0.6106(4) 0.0290(13) Uani 1 1 d . . .
H20A H 0.3592 0.0714 0.6474 0.035 Uiso 1 1 calc R . .
C21 C 0.4596(2) 0.1660(2) 0.4326(5) 0.0342(14) Uani 1 1 d . . .
H21A H 0.4731 0.1977 0.4093 0.041 Uiso 1 1 calc R . .
H21B H 0.4260 0.1506 0.4225 0.041 Uiso 1 1 calc R . .
C22 C 0.4785(2) 0.1409(2) 0.3784(4) 0.0369(15) Uani 1 1 d . . .
H22A H 0.5106 0.1520 0.3965 0.044 Uiso 1 1 calc R . .
H22B H 0.4790 0.1492 0.3158 0.044 Uiso 1 1 calc R . .
C23 C 0.4515(2) 0.0883(2) 0.3864(4) 0.0346(14) Uani 1 1 d . . .
H23A H 0.4186 0.0784 0.3945 0.042 Uiso 1 1 calc R . .
H23B H 0.4543 0.0751 0.3301 0.042 Uiso 1 1 calc R . .
I3 I 0.453310(19) 0.310254(19) 0.57292(5) 0.06063(17) Uani 1 1 d . . .
N31 N 0.5321(4) 0.2620(5) 0.8314(9) 0.110(4) Uani 1 1 d . . .
C31 C 0.5622(9) 0.3161(5) 0.6991(12) 0.172(9) Uani 1 1 d . . .
H31A H 0.5938 0.3411 0.7091 0.258 Uiso 1 1 calc R . .
H31B H 0.5421 0.3290 0.6897 0.258 Uiso 1 1 calc R . .
H31C H 0.5614 0.2985 0.6471 0.258 Uiso 1 1 calc R . .
C32 C 0.5467(4) 0.2864(5) 0.7742(9) 0.081(3) Uani 1 1 d . . .
N41 N 0.6667 0.3333 0.151(3) 0.19(3) Uani 0.50 3 d SP . .
C41 C 0.6667 0.3333 0.217(3) 0.075(10) Uani 0.50 3 d SP . .
C42 C 0.6667 0.3333 0.318(2) 0.073(9) Uani 0.50 3 d SP . .
H42 H 0.667(5) 0.303(5) 0.371(10) 0.05(4) Uiso 0.50 1 d P . .

loop_
_atom_site_aniso_label
_atom_site_aniso_U_11
_atom_site_aniso_U_22
_atom_site_aniso_U_33
_atom_site_aniso_U_23
_atom_site_aniso_U_13
_atom_site_aniso_U_12
Ce 0.02315(16) 0.01974(16) 0.02402(13) -0.00118(12) -0.00011(12) 0.01312(14)
I1 0.0424(3) 0.0470(3) 0.0346(2) -0.0101(2) -0.01115(19) 0.0225(2)
I2 0.0457(3) 0.0352(2) 0.0371(2) 0.01185(19) 0.00524(19) 0.0197(2)
N1 0.028(3) 0.024(3) 0.041(3) 0.001(2) -0.002(2) 0.015(2)
N2 0.027(3) 0.025(3) 0.026(2) 0.000(2) 0.004(2) 0.014(2)
N3 0.024(3) 0.026(3) 0.035(3) 0.001(2) -0.002(2) 0.015(2)
N4 0.027(3) 0.028(3) 0.041(3) -0.007(2) 0.001(2) 0.012(2)
N5 0.037(3) 0.028(3) 0.033(3) 0.001(2) 0.002(2) 0.021(2)
N6 0.030(3) 0.021(2) 0.033(3) -0.001(2) 0.000(2) 0.014(2)
N7 0.027(3) 0.033(3) 0.067(4) -0.002(3) 0.008(3) 0.009(3)
N8 0.059(4) 0.051(4) 0.084(5) -0.020(4) 0.006(4) 0.040(4)
N9 0.054(4) 0.056(4) 0.064(4) -0.001(3) 0.005(3) 0.044(4)
N10 0.027(3) 0.032(3) 0.054(4) -0.003(3) 0.001(3) 0.008(3)
C1 0.028(3) 0.021(3) 0.052(4) -0.005(3) -0.006(3) 0.013(3)
C2 0.028(3) 0.025(3) 0.032(3) -0.001(3) -0.007(3) 0.008(3)
C3 0.040(4) 0.023(3) 0.057(5) 0.003(3) 0.000(3) 0.011(3)
C4 0.023(3) 0.037(4) 0.048(4) 0.001(3) 0.004(3) 0.011(3)
C5 0.025(3) 0.033(3) 0.042(3) 0.002(3) 0.000(3) 0.014(3)
C6 0.024(3) 0.027(3) 0.058(4) 0.000(3) -0.005(3) 0.017(3)
C7 0.023(3) 0.021(3) 0.057(4) -0.007(3) -0.001(3) 0.011(3)
C8 0.044(4) 0.032(4) 0.075(6) -0.011(4) 0.003(4) 0.024(3)
C9 0.046(5) 0.057(5) 0.053(5) -0.025(4) 0.005(4) 0.021(4)
C10 0.039(4) 0.043(4) 0.042(4) -0.012(3) 0.002(3) 0.021(3)
C11 0.035(3) 0.031(3) 0.027(3) 0.000(3) 0.010(3) 0.016(3)
C12 0.025(3) 0.027(3) 0.037(3) 0.001(3) 0.008(3) 0.012(3)
C13 0.047(4) 0.051(4) 0.048(4) -0.006(3) 0.011(3) 0.035(4)
C14 0.029(3) 0.039(4) 0.053(4) 0.003(3) 0.001(3) 0.022(3)
C15 0.042(4) 0.038(4) 0.039(3) -0.001(3) -0.003(3) 0.029(3)
C16 0.038(4) 0.026(3) 0.034(3) -0.004(3) 0.008(3) 0.015(3)
C17 0.033(3) 0.023(3) 0.029(3) 0.003(2) 0.005(2) 0.017(3)
C18 0.036(4) 0.028(3) 0.041(4) -0.010(3) -0.001(3) 0.009(3)
C19 0.029(3) 0.035(4) 0.042(4) -0.001(3) 0.002(3) 0.018(3)
C20 0.031(3) 0.027(3) 0.035(3) 0.002(3) 0.004(3) 0.019(3)
C21 0.030(3) 0.031(3) 0.042(4) 0.008(3) 0.000(3) 0.016(3)
C22 0.039(4) 0.043(4) 0.029(3) 0.007(3) -0.003(3) 0.021(3)
C23 0.032(3) 0.038(4) 0.028(3) -0.004(3) -0.006(3) 0.012(3)
I3 0.0442(3) 0.0485(3) 0.0933(5) 0.0083(3) 0.0165(3) 0.0262(3)
N31 0.115(9) 0.133(10) 0.104(9) 0.013(8) 0.023(8) 0.077(8)
C31 0.28(2) 0.070(9) 0.130(15) -0.012(10) 0.030(16) 0.061(13)
C32 0.084(8) 0.085(8) 0.081(8) -0.023(7) -0.002(7) 0.048(7)
N41 0.26(5) 0.26(5) 0.04(2) 0.000 0.000 0.13(2)
C41 0.071(15) 0.071(15) 0.08(3) 0.000 0.000 0.035(7)
C42 0.084(15) 0.084(15) 0.052(17) 0.000 0.000 0.042(7)

loop_
_atom_type_symbol
_atom_type_description
_atom_type_scat_dispersion_real
_atom_type_scat_dispersion_imag
_atom_type_scat_source
C C 0.0033 0.0016 'International Tables Vol C Tables 4.2.6.8 and 6.1.1.4'
H H 0.0000 0.0000 'International Tables Vol C Tables 4.2.6.8 and 6.1.1.4'
N N 0.0061 0.0033 'International Tables Vol C Tables 4.2.6.8 and 6.1.1.4'
I I -0.4742 1.8119 'International Tables Vol C Tables 4.2.6.8 and 6.1.1.4'
Ce Ce -0.2486 2.6331 'International Tables Vol C Tables 4.2.6.8 and 6.1.1.4'

loop_
_geom_angle_atom_site_label_1
_geom_angle_atom_site_label_2
_geom_angle_atom_site_label_3
_geom_angle
_geom_angle_site_symmetry_1
_geom_angle_site_symmetry_3
_geom_angle_publ_flag
N5 Ce N4 160.20(17) . . ?
N5 Ce N6 109.08(15) . . ?
N4 Ce N6 80.12(16) . . ?
N5 Ce N1 131.26(16) . . ?
N4 Ce N1 66.16(17) . . ?
N6 Ce N1 82.46(15) . . ?
N5 Ce N3 75.15(16) . . ?
N4 Ce N3 111.48(16) . . ?
N6 Ce N3 134.46(16) . . ?
N1 Ce N3 65.07(15) . . ?
N5 Ce N2 64.74(16) . . ?
N4 Ce N2 133.61(16) . . ?
N6 Ce N2 62.35(15) . . ?
N1 Ce N2 81.97(15) . . ?
N3 Ce N2 81.41(15) . . ?
N5 Ce I1 84.88(12) . . ?
N4 Ce I1 79.48(12) . . ?
N6 Ce I1 150.15(11) . . ?
N1 Ce I1 108.55(11) . . ?
N3 Ce I1 73.85(11) . . ?
N2 Ce I1 144.95(10) . . ?
N5 Ce I2 76.92(12) . . ?
N4 Ce I2 90.32(12) . . ?
N6 Ce I2 70.78(11) . . ?
N1 Ce I2 147.23(11) . . ?
N3 Ce I2 147.66(11) . . ?
N2 Ce I2 101.05(11) . . ?
I1 Ce I2 87.775(15) . . ?
C21 N1 C1 110.0(5) . . ?
C21 N1 C6 106.0(5) . . ?
C1 N1 C6 106.8(5) . . ?
C21 N1 Ce 122.5(4) . . ?
C1 N1 Ce 100.9(4) . . ?
C6 N1 Ce 109.8(4) . . ?
C16 N2 C23 108.6(5) . . ?
C16 N2 C11 108.1(4) . . ?
C23 N2 C11 108.4(5) . . ?
C16 N2 Ce 104.0(3) . . ?
C23 N2 Ce 117.8(4) . . ?
C11 N2 Ce 109.6(3) . . ?
C5 N3 C2 116.5(5) . . ?
C5 N3 Ce 129.8(4) . . ?
C2 N3 Ce 113.3(4) . . ?
C10 N4 C7 117.4(6) . . ?
C10 N4 Ce 123.7(5) . . ?
C7 N4 Ce 117.6(4) . . ?
C15 N5 C12 118.8(6) . . ?
C15 N5 Ce 121.8(4) . . ?
C12 N5 Ce 119.0(4) . . ?
C17 N6 C20 116.0(5) . . ?
C17 N6 Ce 116.1(4) . . ?
C20 N6 Ce 125.4(4) . . ?
C3 N7 C4 115.3(6) . . ?
C9 N8 C8 115.4(7) . . ?
C14 N9 C13 117.6(6) . . ?
C19 N10 C18 116.2(6) . . ?
C2 C1 N1 114.0(5) . . ?
N3 C2 C3 120.4(6) . . ?
N3 C2 C1 117.4(5) . . ?
C3 C2 C1 122.1(6) . . ?
N7 C3 C2 123.7(6) . . ?
N7 C4 C5 123.0(6) . . ?
N3 C5 C4 121.1(6) . . ?
N1 C6 C7 113.8(5) . . ?
N4 C7 C8 120.6(7) . . ?
N4 C7 C6 119.1(6) . . ?
C8 C7 C6 120.3(6) . . ?
N8 C8 C7 122.0(7) . . ?
N8 C9 C10 123.8(8) . . ?
N4 C10 C9 120.5(7) . . ?
C12 C11 N2 112.7(5) . . ?
N5 C12 C13 117.7(7) . . ?
N5 C12 C11 119.6(5) . . ?
C13 C12 C11 122.6(6) . . ?
N9 C13 C12 123.5(7) . . ?
N9 C14 C15 121.1(7) . . ?
N5 C15 C14 121.3(7) . . ?
N2 C16 C17 112.5(5) . . ?
N6 C17 C18 120.9(6) . . ?
N6 C17 C16 117.0(5) . . ?
C18 C17 C16 121.8(6) . . ?
N10 C18 C17 123.0(6) . . ?
N10 C19 C20 121.5(6) . . ?
N6 C20 C19 122.3(6) . . ?
N1 C21 C22 117.8(5) . . ?
C21 C22 C23 115.1(6) . . ?
N2 C23 C22 116.1(5) . . ?
N31 C32 C31 176.1(17) . . ?
N41 C41 C42 180.000(16) . . ?

loop_
_geom_bond_atom_site_label_1
_geom_bond_atom_site_label_2
_geom_bond_distance
_geom_bond_site_symmetry_2
_geom_bond_publ_flag
Ce N5 2.615(5) . ?
Ce N4 2.641(5) . ?
Ce N6 2.643(5) . ?
Ce N1 2.678(5) . ?
Ce N3 2.680(5) . ?
Ce N2 2.705(5) . ?
Ce I1 3.1447(5) . ?
Ce I2 3.1901(5) . ?
N1 C21 1.498(9) . ?
N1 C1 1.497(8) . ?
N1 C6 1.508(8) . ?
N2 C16 1.478(8) . ?
N2 C23 1.488(8) . ?
N2 C11 1.491(7) . ?
N3 C5 1.343(8) . ?
N3 C2 1.357(8) . ?
N4 C10 1.322(9) . ?
N4 C7 1.338(9) . ?
N5 C15 1.333(9) . ?
N5 C12 1.337(8) . ?
N6 C17 1.346(7) . ?
N6 C20 1.341(8) . ?
N7 C3 1.328(9) . ?
N7 C4 1.335(9) . ?
N8 C9 1.301(12) . ?
N8 C8 1.347(11) . ?
N9 C14 1.307(10) . ?
N9 C13 1.317(10) . ?
N10 C19 1.329(9) . ?
N10 C18 1.334(9) . ?
C1 C2 1.498(9) . ?
C2 C3 1.391(9) . ?
C4 C5 1.392(9) . ?
C6 C7 1.501(10) . ?
C7 C8 1.390(9) . ?
C9 C10 1.390(10) . ?
C11 C12 1.489(9) . ?
C12 C13 1.402(9) . ?
C14 C15 1.383(9) . ?
C16 C17 1.504(8) . ?
C17 C18 1.381(9) . ?
C19 C20 1.388(9) . ?
C21 C22 1.528(10) . ?
C22 C23 1.535(10) . ?
N31 C32 1.126(16) . ?
C31 C32 1.43(2) . ?
N41 C41 1.00(5) . ?
C41 C42 1.54(5) . ?
